data_7001004
loop_
_publ_author_name
'Welsch, Stefan'
'Lescop, Christophe'
'R\'eau, R\'egis'
'Scheer, Manfred'

_publ_section_title
;
 Mono-, di- and polymetallic TlI complexes stabilized by a
 2,5-bis(2-pyridyl)-1-phenyl-phosphole ligand
;
_journal_issue 15
_journal_name_full 'Dalton Transactions'
_journal_page_first 2683
_journal_page_last 2686
_journal_paper_doi 10.1039/b822721g
_journal_year 2009
_chemical_compound_source 'see text'
_chemical_formula_moiety '(C24 H21 N2 P)2, Tl2, (F6 P)2'
_chemical_formula_sum 'C48 H42 F12 N4 P4 Tl2'
_chemical_formula_weight 1435.50
_chemical_name_systematic ?
_space_group_IT_number 2
_symmetry_cell_setting triclinic
_symmetry_Int_Tables_number 2
_symmetry_space_group_name_Hall '-P 1'
_symmetry_space_group_name_H-M 'P -1'
_atom_sites_solution_hydrogens geom
_atom_sites_solution_primary direct
_atom_sites_solution_secondary difmap
_cell_angle_alpha 91.335(2)
_cell_angle_beta 91.937(2)
_cell_angle_gamma 102.785(2)
_cell_formula_units_Z 2
_cell_length_a 10.8581(2)
_cell_length_b 12.5163(2)
_cell_length_c 18.3704(3)
_cell_measurement_reflns_used 26549
_cell_measurement_temperature 123(1)
_cell_measurement_theta_max 66.5006
_cell_measurement_theta_min 2.4046
_cell_volume 2432.09(7)
_computing_cell_refinement
;
CrysAlis RED, Oxford Diffraction Ltd.,
Version 1.171.32.15 (release 10-01-2008 CrysAlis171 .NET)
(compiled Jan 10 2008,16:37:18)
;
_computing_data_collection
;
CrysAlis CCD, Oxford Diffraction Ltd.,
Version 1.171.32.15 (release 10-01-2008 CrysAlis171 .NET)
(compiled Jan 10 2008,16:37:18)
;
_computing_data_reduction
;
CrysAlis RED, Oxford Diffraction Ltd.,
Version 1.171.32.15 (release 10-01-2008 CrysAlis171 .NET)
(compiled Jan 10 2008,16:37:18)
;
_computing_molecular_graphics 'PLATON (Spek, 1990)'
_computing_publication_material
;
PLATON (Spek, 2003) and SHELXL-97 (Sheldrick, 1997)
;
_computing_structure_refinement 'SHELXL-97 (Sheldrick, 1997)'
_computing_structure_solution 'SHELXS-97 (Sheldrick, 1997)'
_diffrn_ambient_temperature 123(1)
_diffrn_detector_area_resol_mean 10.5431
_diffrn_measured_fraction_theta_full 0.970
_diffrn_measured_fraction_theta_max 0.970
_diffrn_measurement_details
;
1 omega 10.00 63.00 1.0000 1.5000
omega____ theta____ kappa____ phi______ omega'___ theta'___ frames
- -11.6137 45.0000 210.0000 0.0000 0.0000 53

2 omega 33.00 86.00 1.0000 1.5000
omega____ theta____ kappa____ phi______ omega'___ theta'___ frames
- 11.6137 45.0000 210.0000 0.0000 0.0000 53

3 omega -45.00 13.00 1.0000 1.5000
omega____ theta____ kappa____ phi______ omega'___ theta'___ frames
- -11.6137 77.0000 90.0000 0.0000 0.0000 58

4 omega -39.00 14.00 1.0000 1.5000
omega____ theta____ kappa____ phi______ omega'___ theta'___ frames
- -11.6137 45.0000 30.0000 0.0000 0.0000 53

5 omega -16.00 37.00 1.0000 1.5000
omega____ theta____ kappa____ phi______ omega'___ theta'___ frames
- 11.6137 45.0000 150.0000 0.0000 0.0000 53

6 omega -37.00 16.00 1.0000 1.5000
omega____ theta____ kappa____ phi______ omega'___ theta'___ frames
- -11.6137 -45.0000 210.0000 0.0000 0.0000 53

7 omega -112.00 -58.00 1.0000 1.5000
omega____ theta____ kappa____ phi______ omega'___ theta'___ frames
- -90.0000 101.0000 54.0000 0.0000 0.0000 54

8 omega -115.00 -62.00 1.0000 1.5000
omega____ theta____ kappa____ phi______ omega'___ theta'___ frames
- -90.0000 -45.0000 300.0000 0.0000 0.0000 53

9 omega -116.00 -12.00 1.0000 1.5000
omega____ theta____ kappa____ phi______ omega'___ theta'___ frames
- -90.0000 113.0000 172.0000 0.0000 0.0000 104

10 omega -124.00 -65.00 1.0000 1.5000
omega____ theta____ kappa____ phi______ omega'___ theta'___ frames
- -90.0000 77.0000 210.0000 0.0000 0.0000 59

11 omega -114.00 -60.00 1.0000 1.5000
omega____ theta____ kappa____ phi______ omega'___ theta'___ frames
- -90.0000 108.0000 298.0000 0.0000 0.0000 54

12 omega -165.00 -111.00 1.0000 1.5000
omega____ theta____ kappa____ phi______ omega'___ theta'___ frames
- -90.0000 -45.0000 120.0000 0.0000 0.0000 54

13 omega -119.00 -64.00 1.0000 1.5000
omega____ theta____ kappa____ phi______ omega'___ theta'___ frames
- -90.0000 119.0000 227.0000 0.0000 0.0000 55

14 omega -165.00 -111.00 1.0000 1.5000
omega____ theta____ kappa____ phi______ omega'___ theta'___ frames
- -90.0000 -45.0000 30.0000 0.0000 0.0000 54

15 omega -114.00 -56.00 1.0000 1.5000
omega____ theta____ kappa____ phi______ omega'___ theta'___ frames
- -90.0000 -77.0000 60.0000 0.0000 0.0000 58

16 omega -115.00 -61.00 1.0000 1.5000
omega____ theta____ kappa____ phi______ omega'___ theta'___ frames
- -90.0000 112.0000 114.0000 0.0000 0.0000 54

17 omega -165.00 -111.00 1.0000 1.5000
omega____ theta____ kappa____ phi______ omega'___ theta'___ frames
- -90.0000 -45.0000 270.0000 0.0000 0.0000 54

18 omega 69.00 127.00 1.0000 1.5000
omega____ theta____ kappa____ phi______ omega'___ theta'___ frames
- 93.5000 -77.0000 240.0000 0.0000 0.0000 58

19 omega 19.00 72.00 1.0000 1.5000
omega____ theta____ kappa____ phi______ omega'___ theta'___ frames
- 93.5000 -45.0000 180.0000 0.0000 0.0000 53

20 omega 19.00 72.00 1.0000 1.5000
omega____ theta____ kappa____ phi______ omega'___ theta'___ frames
- 93.5000 -45.0000 210.0000 0.0000 0.0000 53

21 omega 60.00 118.00 1.0000 1.5000
omega____ theta____ kappa____ phi______ omega'___ theta'___ frames
- 93.5000 77.0000 120.0000 0.0000 0.0000 58

22 omega 69.00 127.00 1.0000 1.5000
omega____ theta____ kappa____ phi______ omega'___ theta'___ frames
- 93.5000 -77.0000 300.0000 0.0000 0.0000 58

23 omega 66.00 119.00 1.0000 1.5000
omega____ theta____ kappa____ phi______ omega'___ theta'___ frames
- 93.5000 45.0000 330.0000 0.0000 0.0000 53

24 omega 66.00 119.00 1.0000 1.5000
omega____ theta____ kappa____ phi______ omega'___ theta'___ frames
- 93.5000 45.0000 180.0000 0.0000 0.0000 53

25 omega 114.00 172.00 1.0000 1.5000
omega____ theta____ kappa____ phi______ omega'___ theta'___ frames
- 93.5000 77.0000 150.0000 0.0000 0.0000 58

26 omega 69.00 127.00 1.0000 1.5000
omega____ theta____ kappa____ phi______ omega'___ theta'___ frames
- 93.5000 -77.0000 180.0000 0.0000 0.0000 58

27 omega 114.00 172.00 1.0000 1.5000
omega____ theta____ kappa____ phi______ omega'___ theta'___ frames
- 93.5000 77.0000 240.0000 0.0000 0.0000 58

28 omega -178.00 -1.00 1.0000 1.5000
omega____ theta____ kappa____ phi______ omega'___ theta'___ frames
- -90.0000 0.0000 330.0000 0.0000 0.0000 177

29 omega -178.00 -1.00 1.0000 1.5000
omega____ theta____ kappa____ phi______ omega'___ theta'___ frames
- -90.0000 0.0000 150.0000 0.0000 0.0000 177

30 omega -178.00 -1.00 1.0000 1.5000
omega____ theta____ kappa____ phi______ omega'___ theta'___ frames
- -90.0000 0.0000 180.0000 0.0000 0.0000 177

31 omega -178.00 -1.00 1.0000 1.5000
omega____ theta____ kappa____ phi______ omega'___ theta'___ frames
- -90.0000 0.0000 210.0000 0.0000 0.0000 177

32 omega -178.00 -1.00 1.0000 1.5000
omega____ theta____ kappa____ phi______ omega'___ theta'___ frames
- -90.0000 0.0000 0.0000 0.0000 0.0000 177

33 omega -178.00 -90.00 1.0000 1.5000
omega____ theta____ kappa____ phi______ omega'___ theta'___ frames
- -90.0000 0.0000 30.0000 0.0000 0.0000 88

;
_diffrn_measurement_device_type 'Oxford Diffraction Gemini Ultra'
_diffrn_measurement_method omega-scan
_diffrn_radiation_monochromator mirror
_diffrn_radiation_probe x-ray
_diffrn_radiation_source 'Ultra (Cu) X-ray Source'
_diffrn_radiation_type CuK\a
_diffrn_radiation_wavelength 1.54178
_diffrn_reflns_av_R_equivalents 0.0398
_diffrn_reflns_av_sigmaI/netI 0.0253
_diffrn_reflns_limit_h_max 12
_diffrn_reflns_limit_h_min -12
_diffrn_reflns_limit_k_max 14
_diffrn_reflns_limit_k_min -14
_diffrn_reflns_limit_l_max 21
_diffrn_reflns_limit_l_min -20
_diffrn_reflns_number 37915
_diffrn_reflns_reduction_process
;
;
_diffrn_reflns_theta_full 66.64
_diffrn_reflns_theta_max 66.64
_diffrn_reflns_theta_min 2.41
_diffrn_standards_decay_% 0
_diffrn_standards_interval_count 0
_diffrn_standards_interval_time 0
_diffrn_standards_number 0
_exptl_absorpt_coefficient_mu 14.583
_exptl_absorpt_correction_T_max 0.41700
_exptl_absorpt_correction_T_min 0.00248
_exptl_absorpt_correction_type multi-scan
_exptl_absorpt_process_details
;
CrysAlis RED, Oxford Diffraction Ltd.,
Version 1.171.32.15 (release 10-01-2008 CrysAlis171 .NET)
(compiled Jan 10 2008,16:37:18)
Empirical absorption correction using spherical harmonics,
implemented in SCALE3 ABSPACK scaling algorithm.
;
_exptl_crystal_colour 'pale yellow'
_exptl_crystal_density_diffrn 1.960
_exptl_crystal_density_method 'Not Measured'
_exptl_crystal_description prism
_exptl_crystal_F_000 1376
_exptl_crystal_size_max 0.41
_exptl_crystal_size_mid 0.15
_exptl_crystal_size_min 0.06
_refine_diff_density_max 1.985
_refine_diff_density_min -2.117
_refine_diff_density_rms 0.142
_refine_ls_extinction_method none
_refine_ls_goodness_of_fit_ref 1.033
_refine_ls_hydrogen_treatment refU
_refine_ls_matrix_type full
_refine_ls_number_parameters 631
_refine_ls_number_reflns 8341
_refine_ls_number_restraints 0
_refine_ls_restrained_S_all 1.033
_refine_ls_R_factor_all 0.0394
_refine_ls_R_factor_gt 0.0362
_refine_ls_shift/su_max 0.001
_refine_ls_shift/su_mean 0.000
_refine_ls_structure_factor_coef Fsqd
_refine_ls_weighting_details 'calc w=1/[\s^2^(Fo^2^)+(0.0624P)^2^+6.8836P] where P=(Fo^2^+2Fc^2^)/3'
_refine_ls_weighting_scheme calc
_refine_ls_wR_factor_gt 0.0940
_refine_ls_wR_factor_ref 0.0963
_reflns_number_gt 7663
_reflns_number_total 8341
_reflns_threshold_expression I>2\s(I)
_cod_data_source_file b822721g.txt
_cod_data_source_block sw141
_cod_depositor_comments
;
The following automatic conversions were performed:
'_symmetry_cell_setting' value 'Triclinic' changed to 'triclinic'
according to '/home/saulius/struct/CIF-dictionaries/cif_core.dic'
dictionary named 'cif_core.dic' version 2.4.1 from 2010-06-29.

Automatic conversion script
Id: cif_fix_enum 1527 2010-12-29 10:47:43Z saulius 
;
_cod_original_cell_volume 2432.10(7)
_cod_database_code 7001004

loop_
_symmetry_equiv_pos_site_id
_symmetry_equiv_pos_as_xyz
1 x,y,z
2 -x,-y,-z

loop_
_atom_site_label
_atom_site_type_symbol
_atom_site_fract_x
_atom_site_fract_y
_atom_site_fract_z
_atom_site_U_iso_or_equiv
_atom_site_adp_type
_atom_site_occupancy
_atom_site_symmetry_multiplicity
_atom_site_calc_flag
_atom_site_refinement_flags
_atom_site_disorder_assembly
_atom_site_disorder_group
Tl1 Tl 0.638405(16) 0.895722(14) 0.258180(10) 0.02339(8) Uani 1 1 d . . .
Tl2 Tl 0.83545(2) 1.60058(2) 0.251097(14) 0.04282(9) Uani 1 1 d . . .
P1 P 0.35974(10) 0.79426(9) 0.21456(6) 0.0163(2) Uani 1 1 d . . .
P2 P 0.70878(11) 1.15697(9) 0.29381(6) 0.0186(2) Uani 1 1 d . . .
P3 P 0.84912(17) 0.75927(18) 0.07497(10) 0.0545(5) Uani 1 1 d . . .
P4 P 0.67067(13) 0.66011(12) 0.42679(8) 0.0348(3) Uani 1 1 d . . .
N1 N 0.0748(4) 0.5872(3) 0.3039(2) 0.0235(8) Uani 1 1 d . . .
N2 N 0.5203(4) 0.9888(3) 0.1469(2) 0.0199(8) Uani 1 1 d . . .
N3 N 0.8759(4) 1.4167(3) 0.1819(2) 0.0266(9) Uani 1 1 d . . .
N4 N 0.4998(4) 0.9810(3) 0.3583(2) 0.0216(8) Uani 1 1 d . . .
F1 F 0.9281(4) 0.7755(4) 0.1517(2) 0.0733(13) Uani 1 1 d . . .
F2 F 0.9615(6) 0.8385(5) 0.0400(3) 0.0953(18) Uani 1 1 d . . .
F3 F 0.7702(5) 0.7395(5) -0.0009(2) 0.0821(16) Uani 1 1 d . . .
F4 F 0.7375(4) 0.6687(6) 0.1115(3) 0.0957(19) Uani 1 1 d . . .
F5 F 0.9099(4) 0.6597(4) 0.0548(2) 0.0643(11) Uani 1 1 d . . .
F6 F 0.7795(8) 0.8482(7) 0.0980(4) 0.141(3) Uani 1 1 d . . .
F7 F 0.8032(4) 0.6370(5) 0.4030(2) 0.0852(17) Uani 1 1 d . . .
F8 F 0.6212(4) 0.6483(4) 0.3431(2) 0.0693(13) Uani 1 1 d . . .
F9 F 0.5394(4) 0.6819(3) 0.4499(2) 0.0517(9) Uani 1 1 d . . .
F10 F 0.7226(4) 0.6788(4) 0.5089(2) 0.0706(13) Uani 1 1 d . . .
F11 F 0.7220(6) 0.7876(4) 0.4152(3) 0.0962(19) Uani 1 1 d . . .
F12 F 0.6207(5) 0.5353(4) 0.4369(4) 0.0940(18) Uani 1 1 d . . .
C1 C 0.3150(4) 0.9188(4) 0.1904(2) 0.0187(9) Uani 1 1 d . . .
C2 C 0.2096(4) 0.9286(4) 0.2250(2) 0.0183(9) Uani 1 1 d . . .
C3 C 0.1426(5) 1.0229(4) 0.2185(3) 0.0251(10) Uani 1 1 d . . .
H3A H 0.0829 1.0088 0.1757 0.030 Uiso 1 1 calc R . .
H3B H 0.2058 1.0915 0.2106 0.030 Uiso 1 1 calc R . .
C4 C 0.0707(5) 1.0373(4) 0.2866(3) 0.0296(11) Uani 1 1 d . . .
H4A H 0.1314 1.0636 0.3280 0.036 Uiso 1 1 calc R . .
H4B H 0.0201 1.0930 0.2783 0.036 Uiso 1 1 calc R . .
C5 C -0.0165(5) 0.9291(4) 0.3053(3) 0.0274(11) Uani 1 1 d . . .
H5A H -0.0742 0.9006 0.2629 0.033 Uiso 1 1 calc R . .
H5B H -0.0685 0.9411 0.3466 0.033 Uiso 1 1 calc R . .
C6 C 0.0611(4) 0.8454(4) 0.3256(3) 0.0231(10) Uani 1 1 d . . .
H6A H 0.1046 0.8669 0.3736 0.028 Uiso 1 1 calc R . .
H6B H 0.0034 0.7728 0.3300 0.028 Uiso 1 1 calc R . .
C7 C 0.1585(4) 0.8360(3) 0.2700(2) 0.0175(9) Uani 1 1 d . . .
C8 C 0.2188(4) 0.7513(3) 0.2651(2) 0.0176(9) Uani 1 1 d . . .
C9 C 0.1942(4) 0.6461(3) 0.3020(2) 0.0183(9) Uani 1 1 d . . .
C10 C 0.2961(4) 0.6075(4) 0.3331(3) 0.0223(10) Uani 1 1 d . . .
H10 H 0.3802 0.6492 0.3305 0.027 Uiso 1 1 calc R . .
C11 C 0.2723(5) 0.5088(4) 0.3674(3) 0.0258(10) Uani 1 1 d . . .
H11 H 0.3398 0.4831 0.3900 0.031 Uiso 1 1 calc R . .
C12 C 0.1504(5) 0.4476(4) 0.3688(3) 0.0309(11) Uani 1 1 d . . .
H12 H 0.1319 0.3785 0.3912 0.037 Uiso 1 1 calc R . .
C13 C 0.0560(5) 0.4905(4) 0.3365(3) 0.0304(12) Uani 1 1 d . . .
H13 H -0.0283 0.4485 0.3375 0.037 Uiso 1 1 calc R . .
C14 C 0.3965(4) 0.9932(3) 0.1425(2) 0.0171(9) Uani 1 1 d . . .
C15 C 0.3528(5) 1.0598(4) 0.0924(3) 0.0231(10) Uani 1 1 d . . .
H15 H 0.2655 1.0603 0.0885 0.028 Uiso 1 1 calc R . .
C16 C 0.4381(5) 1.1255(4) 0.0482(3) 0.0257(10) Uani 1 1 d . . .
H16 H 0.4100 1.1723 0.0145 0.031 Uiso 1 1 calc R . .
C17 C 0.5643(5) 1.1218(4) 0.0541(3) 0.0272(11) Uani 1 1 d . . .
H17 H 0.6244 1.1665 0.0249 0.033 Uiso 1 1 calc R . .
C18 C 0.6017(4) 1.0518(4) 0.1033(3) 0.0233(10) Uani 1 1 d . . .
H18 H 0.6881 1.0480 0.1064 0.028 Uiso 1 1 calc R . .
C19 C 0.3362(4) 0.7132(3) 0.1295(2) 0.0184(9) Uani 1 1 d . . .
C20 C 0.2185(5) 0.6892(4) 0.0917(3) 0.0279(11) Uani 1 1 d . . .
H20 H 0.1503 0.7172 0.1093 0.033 Uiso 1 1 calc R . .
C21 C 0.2027(6) 0.6250(5) 0.0291(3) 0.0387(13) Uani 1 1 d . . .
H21 H 0.1226 0.6074 0.0038 0.046 Uiso 1 1 calc R . .
C22 C 0.3023(6) 0.5856(4) 0.0022(3) 0.0389(14) Uani 1 1 d . . .
H22 H 0.2896 0.5390 -0.0402 0.047 Uiso 1 1 calc R . .
C23 C 0.4194(6) 0.6139(4) 0.0370(3) 0.0356(13) Uani 1 1 d . . .
H23 H 0.4889 0.5905 0.0170 0.043 Uiso 1 1 calc R . .
C24 C 0.4365(5) 0.6763(4) 0.1011(3) 0.0258(10) Uani 1 1 d . . .
H24 H 0.5171 0.6939 0.1257 0.031 Uiso 1 1 calc R . .
C25 C 0.5483(4) 1.1623(3) 0.3138(2) 0.0189(9) Uani 1 1 d . . .
C26 C 0.5122(4) 1.2437(4) 0.2773(2) 0.0196(9) Uani 1 1 d . . .
C27 C 0.3864(4) 1.2741(4) 0.2832(3) 0.0237(10) Uani 1 1 d . . .
H27A H 0.3891 1.3218 0.3272 0.028 Uiso 1 1 calc R . .
H27B H 0.3206 1.2066 0.2895 0.028 Uiso 1 1 calc R . .
C28 C 0.3495(5) 1.3333(4) 0.2169(3) 0.0301(11) Uani 1 1 d . . .
H28A H 0.2749 1.3635 0.2277 0.036 Uiso 1 1 calc R . .
H28B H 0.3264 1.2807 0.1750 0.036 Uiso 1 1 calc R . .
C29 C 0.4596(5) 1.4264(4) 0.1975(3) 0.0317(12) Uani 1 1 d . . .
H29A H 0.4326 1.4678 0.1570 0.038 Uiso 1 1 calc R . .
H29B H 0.4846 1.4776 0.2401 0.038 Uiso 1 1 calc R . .
C30 C 0.5719(5) 1.3810(4) 0.1753(3) 0.0251(10) Uani 1 1 d . . .
H30A H 0.5517 1.3424 0.1272 0.030 Uiso 1 1 calc R . .
H30B H 0.6454 1.4428 0.1698 0.030 Uiso 1 1 calc R . .
C31 C 0.6081(4) 1.3025(4) 0.2294(2) 0.0212(9) Uani 1 1 d . . .
C32 C 0.7201(4) 1.2727(4) 0.2347(2) 0.0203(9) Uani 1 1 d . . .
C33 C 0.8361(4) 1.3095(4) 0.1933(2) 0.0222(10) Uani 1 1 d . . .
C34 C 0.9041(5) 1.2339(4) 0.1692(3) 0.0275(11) Uani 1 1 d . . .
H34 H 0.8754 1.1582 0.1784 0.033 Uiso 1 1 calc R . .
C35 C 1.0137(5) 1.2696(5) 0.1316(3) 0.0333(12) Uani 1 1 d . . .
H35 H 1.0602 1.2189 0.1142 0.040 Uiso 1 1 calc R . .
C36 C 1.0537(5) 1.3796(5) 0.1200(3) 0.0305(11) Uani 1 1 d . . .
H36 H 1.1287 1.4066 0.0948 0.037 Uiso 1 1 calc R . .
C37 C 0.9830(5) 1.4498(4) 0.1456(3) 0.0294(11) Uani 1 1 d . . .
H37 H 1.0110 1.5258 0.1373 0.035 Uiso 1 1 calc R . .
C38 C 0.4782(4) 1.0831(4) 0.3638(3) 0.0197(9) Uani 1 1 d . . .
C39 C 0.3967(5) 1.1101(4) 0.4145(3) 0.0262(10) Uani 1 1 d . . .
H39 H 0.3839 1.1827 0.4182 0.031 Uiso 1 1 calc R . .
C40 C 0.3344(5) 1.0301(5) 0.4594(3) 0.0303(11) Uani 1 1 d . . .
H40 H 0.2789 1.0475 0.4945 0.036 Uiso 1 1 calc R . .
C41 C 0.3536(5) 0.9247(4) 0.4529(3) 0.0300(12) Uani 1 1 d . . .
H41 H 0.3101 0.8679 0.4821 0.036 Uiso 1 1 calc R . .
C42 C 0.4378(5) 0.9048(4) 0.4029(3) 0.0273(11) Uani 1 1 d . . .
H42 H 0.4533 0.8331 0.3995 0.033 Uiso 1 1 calc R . .
C43 C 0.7934(4) 1.2199(4) 0.3778(2) 0.0192(9) Uani 1 1 d . . .
C44 C 0.7664(4) 1.3132(4) 0.4098(3) 0.0223(10) Uani 1 1 d . . .
H44 H 0.7017 1.3440 0.3887 0.027 Uiso 1 1 calc R . .
C45 C 0.8328(5) 1.3619(4) 0.4722(3) 0.0286(11) Uani 1 1 d . . .
H45 H 0.8142 1.4261 0.4936 0.034 Uiso 1 1 calc R . .
C46 C 0.9268(5) 1.3161(4) 0.5033(3) 0.0317(11) Uani 1 1 d . . .
H46 H 0.9728 1.3491 0.5461 0.038 Uiso 1 1 calc R . .
C47 C 0.9534(5) 1.2228(5) 0.4722(3) 0.0325(12) Uani 1 1 d . . .
H47 H 1.0178 1.1917 0.4935 0.039 Uiso 1 1 calc R . .
C48 C 0.8865(4) 1.1740(4) 0.4098(3) 0.0241(10) Uani 1 1 d . . .
H48 H 0.9045 1.1093 0.3889 0.029 Uiso 1 1 calc R . .

loop_
_atom_site_aniso_label
_atom_site_aniso_U_11
_atom_site_aniso_U_22
_atom_site_aniso_U_33
_atom_site_aniso_U_23
_atom_site_aniso_U_13
_atom_site_aniso_U_12
Tl1 0.01635(11) 0.02133(12) 0.03250(13) 0.00155(8) -0.00208(8) 0.00457(7)
Tl2 0.03145(14) 0.05269(17) 0.04542(16) -0.02088(11) -0.00929(10) 0.01562(11)
P1 0.0138(5) 0.0147(5) 0.0201(6) 0.0035(4) 0.0013(4) 0.0025(4)
P2 0.0199(6) 0.0157(5) 0.0195(6) 0.0020(4) 0.0022(4) 0.0021(4)
P3 0.0441(9) 0.0858(14) 0.0423(10) -0.0087(9) -0.0019(7) 0.0346(9)
P4 0.0247(7) 0.0428(8) 0.0377(8) 0.0116(6) -0.0028(6) 0.0084(6)
N1 0.022(2) 0.021(2) 0.026(2) 0.0021(16) 0.0042(16) 0.0007(16)
N2 0.0189(19) 0.0175(18) 0.022(2) 0.0029(15) 0.0025(16) 0.0004(15)
N3 0.028(2) 0.027(2) 0.021(2) 0.0018(16) 0.0033(17) -0.0012(17)
N4 0.022(2) 0.0200(19) 0.020(2) 0.0035(15) -0.0024(16) -0.0012(15)
F1 0.049(2) 0.119(4) 0.047(2) -0.024(2) -0.0089(19) 0.012(2)
F2 0.118(5) 0.079(4) 0.082(4) 0.022(3) 0.009(3) 0.003(3)
F3 0.076(3) 0.143(5) 0.048(3) -0.005(3) -0.013(2) 0.073(3)
F4 0.035(2) 0.178(6) 0.063(3) 0.004(3) -0.005(2) 0.002(3)
F5 0.055(2) 0.066(3) 0.076(3) -0.010(2) -0.019(2) 0.025(2)
F6 0.165(7) 0.186(7) 0.112(5) -0.059(5) -0.017(5) 0.135(6)
F7 0.032(2) 0.179(6) 0.053(3) 0.012(3) -0.0009(18) 0.043(3)
F8 0.040(2) 0.127(4) 0.046(2) -0.008(2) -0.0116(18) 0.032(2)
F9 0.041(2) 0.070(3) 0.051(2) -0.0034(18) -0.0008(17) 0.0286(18)
F10 0.055(2) 0.124(4) 0.039(2) 0.017(2) -0.0093(18) 0.034(3)
F11 0.113(4) 0.060(3) 0.094(4) 0.032(3) -0.018(3) -0.025(3)
F12 0.095(4) 0.038(2) 0.155(5) 0.015(3) 0.033(4) 0.022(2)
C1 0.015(2) 0.020(2) 0.021(2) 0.0021(17) -0.0027(18) 0.0038(17)
C2 0.017(2) 0.020(2) 0.018(2) -0.0021(17) -0.0018(17) 0.0054(17)
C3 0.025(2) 0.020(2) 0.033(3) 0.0051(19) 0.000(2) 0.0091(19)
C4 0.031(3) 0.027(3) 0.035(3) 0.004(2) 0.008(2) 0.015(2)
C5 0.019(2) 0.030(3) 0.036(3) -0.002(2) 0.007(2) 0.009(2)
C6 0.019(2) 0.023(2) 0.026(3) 0.0008(18) 0.0046(19) 0.0025(18)
C7 0.013(2) 0.018(2) 0.020(2) -0.0009(17) -0.0018(17) 0.0018(16)
C8 0.015(2) 0.020(2) 0.017(2) -0.0023(17) 0.0000(17) 0.0013(17)
C9 0.019(2) 0.015(2) 0.020(2) -0.0023(17) 0.0034(18) 0.0018(17)
C10 0.023(2) 0.020(2) 0.024(2) -0.0002(18) 0.0027(19) 0.0032(18)
C11 0.035(3) 0.021(2) 0.023(3) 0.0040(18) 0.004(2) 0.010(2)
C12 0.044(3) 0.021(2) 0.027(3) 0.007(2) 0.008(2) 0.005(2)
C13 0.033(3) 0.024(3) 0.028(3) 0.003(2) 0.005(2) -0.009(2)
C14 0.018(2) 0.013(2) 0.021(2) -0.0003(16) 0.0011(18) 0.0043(16)
C15 0.022(2) 0.020(2) 0.028(3) 0.0032(19) 0.001(2) 0.0047(18)
C16 0.036(3) 0.019(2) 0.024(3) 0.0070(18) 0.003(2) 0.009(2)
C17 0.031(3) 0.021(2) 0.027(3) 0.0035(19) 0.008(2) -0.003(2)
C18 0.019(2) 0.024(2) 0.024(3) 0.0033(19) 0.0001(19) -0.0009(18)
C19 0.023(2) 0.013(2) 0.019(2) 0.0036(16) 0.0053(18) 0.0014(17)
C20 0.023(2) 0.032(3) 0.024(3) 0.005(2) 0.004(2) -0.003(2)
C21 0.039(3) 0.041(3) 0.026(3) 0.002(2) 0.001(2) -0.012(2)
C22 0.063(4) 0.021(2) 0.025(3) -0.002(2) 0.015(3) -0.010(2)
C23 0.055(4) 0.025(3) 0.032(3) 0.005(2) 0.020(3) 0.015(2)
C24 0.032(3) 0.019(2) 0.029(3) 0.0066(19) 0.009(2) 0.010(2)
C25 0.019(2) 0.016(2) 0.020(2) 0.0000(17) -0.0007(18) 0.0004(17)
C26 0.018(2) 0.017(2) 0.021(2) -0.0011(17) -0.0026(18) 0.0001(17)
C27 0.017(2) 0.024(2) 0.031(3) 0.0038(19) 0.0037(19) 0.0057(18)
C28 0.026(3) 0.031(3) 0.034(3) 0.003(2) -0.004(2) 0.009(2)
C29 0.039(3) 0.025(3) 0.032(3) 0.009(2) -0.001(2) 0.010(2)
C30 0.029(3) 0.021(2) 0.023(3) 0.0086(18) -0.001(2) -0.0003(19)
C31 0.023(2) 0.018(2) 0.020(2) 0.0012(17) -0.0011(18) -0.0004(18)
C32 0.022(2) 0.019(2) 0.018(2) 0.0017(17) -0.0005(18) -0.0007(18)
C33 0.021(2) 0.025(2) 0.018(2) 0.0022(18) -0.0038(18) -0.0006(18)
C34 0.026(3) 0.026(2) 0.030(3) 0.005(2) 0.003(2) 0.004(2)
C35 0.028(3) 0.040(3) 0.033(3) 0.007(2) 0.006(2) 0.010(2)
C36 0.021(2) 0.046(3) 0.024(3) 0.007(2) 0.003(2) 0.004(2)
C37 0.025(3) 0.032(3) 0.026(3) 0.009(2) 0.002(2) -0.005(2)
C38 0.017(2) 0.020(2) 0.020(2) 0.0020(17) -0.0018(18) 0.0019(17)
C39 0.025(2) 0.026(2) 0.027(3) 0.006(2) 0.000(2) 0.005(2)
C40 0.021(2) 0.044(3) 0.025(3) 0.007(2) 0.006(2) 0.004(2)
C41 0.025(3) 0.035(3) 0.022(3) 0.010(2) -0.003(2) -0.012(2)
C42 0.027(3) 0.022(2) 0.029(3) 0.008(2) -0.001(2) -0.0027(19)
C43 0.019(2) 0.018(2) 0.019(2) 0.0047(17) 0.0034(18) -0.0015(17)
C44 0.023(2) 0.020(2) 0.023(2) 0.0027(18) 0.0000(19) 0.0036(18)
C45 0.034(3) 0.025(2) 0.024(3) -0.0050(19) 0.006(2) 0.001(2)
C46 0.028(3) 0.040(3) 0.022(3) 0.000(2) -0.003(2) -0.004(2)
C47 0.024(3) 0.047(3) 0.026(3) 0.009(2) -0.001(2) 0.006(2)
C48 0.023(2) 0.026(2) 0.023(2) 0.0039(19) 0.0046(19) 0.0043(19)

loop_
_atom_type_symbol
_atom_type_description
_atom_type_scat_dispersion_real
_atom_type_scat_dispersion_imag
_atom_type_scat_source
Tl Tl -4.1627 8.0900 'International Tables Vol C Tables 4.2.6.8 and 6.1.1.4'
P P 0.2955 0.4335 'International Tables Vol C Tables 4.2.6.8 and 6.1.1.4'
N N 0.0311 0.0180 'International Tables Vol C Tables 4.2.6.8 and 6.1.1.4'
F F 0.0727 0.0534 'International Tables Vol C Tables 4.2.6.8 and 6.1.1.4'
H H 0.0000 0.0000 'International Tables Vol C Tables 4.2.6.8 and 6.1.1.4'
C C 0.0181 0.0091 'International Tables Vol C Tables 4.2.6.8 and 6.1.1.4'

loop_
_geom_angle_atom_site_label_1
_geom_angle_atom_site_label_2
_geom_angle_atom_site_label_3
_geom_angle
_geom_angle_site_symmetry_1
_geom_angle_site_symmetry_3
_geom_angle_publ_flag
N4 Tl1 N2 89.40(11) . . ?
N4 Tl1 P1 74.72(8) . . ?
N2 Tl1 P1 60.93(8) . . ?
N4 Tl1 P2 61.30(8) . . ?
N2 Tl1 P2 74.30(8) . . ?
P1 Tl1 P2 116.30(3) . . ?
N3 Tl2 N1 76.48(12) . 1_665 ?
N3 Tl2 N1 56.18(9) . . ?
N1 Tl2 N1 106.79(9) 1_665 . ?
C1 P1 C8 91.5(2) . . ?
C1 P1 C19 103.6(2) . . ?
C8 P1 C19 107.0(2) . . ?
C1 P1 Tl1 97.39(15) . . ?
C8 P1 Tl1 133.89(15) . . ?
C19 P1 Tl1 114.51(15) . . ?
C25 P2 C32 90.6(2) . . ?
C25 P2 C43 100.8(2) . . ?
C32 P2 C43 102.9(2) . . ?
C25 P2 Tl1 93.68(14) . . ?
C32 P2 Tl1 131.25(15) . . ?
C43 P2 Tl1 123.72(14) . . ?
F6 P3 F2 96.0(5) . . ?
F6 P3 F5 174.4(5) . . ?
F2 P3 F5 89.6(3) . . ?
F6 P3 F3 90.8(3) . . ?
F2 P3 F3 91.7(3) . . ?
F5 P3 F3 89.2(2) . . ?
F6 P3 F1 90.4(3) . . ?
F2 P3 F1 89.3(3) . . ?
F5 P3 F1 89.5(2) . . ?
F3 P3 F1 178.4(3) . . ?
F6 P3 F4 88.3(5) . . ?
F2 P3 F4 175.6(4) . . ?
F5 P3 F4 86.1(3) . . ?
F3 P3 F4 89.3(3) . . ?
F1 P3 F4 89.6(3) . . ?
F12 P4 F9 90.1(3) . . ?
F12 P4 F10 92.1(3) . . ?
F9 P4 F10 90.2(2) . . ?
F12 P4 F11 179.1(3) . . ?
F9 P4 F11 90.3(3) . . ?
F10 P4 F11 88.7(3) . . ?
F12 P4 F7 89.5(3) . . ?
F9 P4 F7 179.5(3) . . ?
F10 P4 F7 90.2(2) . . ?
F11 P4 F7 90.1(3) . . ?
F12 P4 F8 91.1(3) . . ?
F9 P4 F8 89.9(2) . . ?
F10 P4 F8 176.8(3) . . ?
F11 P4 F8 88.2(3) . . ?
F7 P4 F8 89.8(2) . . ?
C13 N1 C9 117.6(4) . . ?
C13 N1 Tl2 104.3(3) . 1_445 ?
C9 N1 Tl2 137.9(3) . 1_445 ?
C13 N1 Tl2 146.6(3) . . ?
C9 N1 Tl2 33.8(2) . . ?
Tl2 N1 Tl2 106.79(8) 1_445 . ?
C18 N2 C14 119.1(4) . . ?
C18 N2 Tl1 113.6(3) . . ?
C14 N2 Tl1 126.0(3) . . ?
C33 N3 C37 118.2(4) . . ?
C33 N3 Tl2 132.9(3) . . ?
C37 N3 Tl2 105.6(3) . . ?
C42 N4 C38 117.8(4) . . ?
C42 N4 Tl1 112.9(3) . . ?
C38 N4 Tl1 129.1(3) . . ?
C2 C1 C14 131.2(4) . . ?
C2 C1 P1 110.3(3) . . ?
C14 C1 P1 118.3(3) . . ?
C1 C2 C7 113.8(4) . . ?
C1 C2 C3 126.1(4) . . ?
C7 C2 C3 120.1(4) . . ?
C2 C3 C4 111.7(4) . . ?
C2 C3 H3A 109.3 . . ?
C4 C3 H3A 109.3 . . ?
C2 C3 H3B 109.3 . . ?
C4 C3 H3B 109.3 . . ?
H3A C3 H3B 107.9 . . ?
C5 C4 C3 110.6(4) . . ?
C5 C4 H4A 109.5 . . ?
C3 C4 H4A 109.5 . . ?
C5 C4 H4B 109.5 . . ?
C3 C4 H4B 109.5 . . ?
H4A C4 H4B 108.1 . . ?
C4 C5 C6 110.2(4) . . ?
C4 C5 H5A 109.6 . . ?
C6 C5 H5A 109.6 . . ?
C4 C5 H5B 109.6 . . ?
C6 C5 H5B 109.6 . . ?
H5A C5 H5B 108.1 . . ?
C7 C6 C5 112.7(4) . . ?
C7 C6 H6A 109.0 . . ?
C5 C6 H6A 109.0 . . ?
C7 C6 H6B 109.0 . . ?
C5 C6 H6B 109.0 . . ?
H6A C6 H6B 107.8 . . ?
C8 C7 C2 114.5(4) . . ?
C8 C7 C6 124.6(4) . . ?
C2 C7 C6 120.2(4) . . ?
C7 C8 C9 129.8(4) . . ?
C7 C8 P1 108.9(3) . . ?
C9 C8 P1 120.6(3) . . ?
N1 C9 C10 121.2(4) . . ?
N1 C9 C8 119.2(4) . . ?
C10 C9 C8 119.6(4) . . ?
C11 C10 C9 119.3(4) . . ?
C11 C10 H10 120.3 . . ?
C9 C10 H10 120.3 . . ?
C10 C11 C12 119.7(5) . . ?
C10 C11 H11 120.1 . . ?
C12 C11 H11 120.1 . . ?
C11 C12 C13 117.5(4) . . ?
C11 C12 H12 121.3 . . ?
C13 C12 H12 121.3 . . ?
N1 C13 C12 124.6(5) . . ?
N1 C13 H13 117.7 . . ?
C12 C13 H13 117.7 . . ?
N2 C14 C15 120.8(4) . . ?
N2 C14 C1 114.8(4) . . ?
C15 C14 C1 124.2(4) . . ?
C16 C15 C14 119.6(4) . . ?
C16 C15 H15 120.2 . . ?
C14 C15 H15 120.2 . . ?
C17 C16 C15 119.0(4) . . ?
C17 C16 H16 120.5 . . ?
C15 C16 H16 120.5 . . ?
C16 C17 C18 118.9(4) . . ?
C16 C17 H17 120.5 . . ?
C18 C17 H17 120.5 . . ?
N2 C18 C17 122.5(4) . . ?
N2 C18 H18 118.7 . . ?
C17 C18 H18 118.7 . . ?
C24 C19 C20 119.4(4) . . ?
C24 C19 P1 119.6(4) . . ?
C20 C19 P1 120.9(4) . . ?
C21 C20 C19 119.5(5) . . ?
C21 C20 H20 120.2 . . ?
C19 C20 H20 120.2 . . ?
C20 C21 C22 120.7(5) . . ?
C20 C21 H21 119.7 . . ?
C22 C21 H21 119.7 . . ?
C23 C22 C21 119.9(5) . . ?
C23 C22 H22 120.0 . . ?
C21 C22 H22 120.0 . . ?
C22 C23 C24 120.2(5) . . ?
C22 C23 H23 119.9 . . ?
C24 C23 H23 119.9 . . ?
C23 C24 C19 120.1(5) . . ?
C23 C24 H24 119.9 . . ?
C19 C24 H24 119.9 . . ?
C26 C25 C38 130.2(4) . . ?
C26 C25 P2 110.6(3) . . ?
C38 C25 P2 119.2(3) . . ?
C25 C26 C31 113.9(4) . . ?
C25 C26 C27 124.9(4) . . ?
C31 C26 C27 121.1(4) . . ?
C26 C27 C28 113.3(4) . . ?
C26 C27 H27A 108.9 . . ?
C28 C27 H27A 108.9 . . ?
C26 C27 H27B 108.9 . . ?
C28 C27 H27B 108.9 . . ?
H27A C27 H27B 107.7 . . ?
C27 C28 C29 110.2(4) . . ?
C27 C28 H28A 109.6 . . ?
C29 C28 H28A 109.6 . . ?
C27 C28 H28B 109.6 . . ?
C29 C28 H28B 109.6 . . ?
H28A C28 H28B 108.1 . . ?
C30 C29 C28 110.5(4) . . ?
C30 C29 H29A 109.6 . . ?
C28 C29 H29A 109.6 . . ?
C30 C29 H29B 109.6 . . ?
C28 C29 H29B 109.6 . . ?
H29A C29 H29B 108.1 . . ?
C31 C30 C29 113.4(4) . . ?
C31 C30 H30A 108.9 . . ?
C29 C30 H30A 108.9 . . ?
C31 C30 H30B 108.9 . . ?
C29 C30 H30B 108.9 . . ?
H30A C30 H30B 107.7 . . ?
C32 C31 C26 114.3(4) . . ?
C32 C31 C30 126.1(4) . . ?
C26 C31 C30 119.3(4) . . ?
C31 C32 C33 129.9(4) . . ?
C31 C32 P2 110.2(3) . . ?
C33 C32 P2 119.3(3) . . ?
N3 C33 C34 121.1(4) . . ?
N3 C33 C32 118.6(4) . . ?
C34 C33 C32 120.3(4) . . ?
C35 C34 C33 119.7(5) . . ?
C35 C34 H34 120.1 . . ?
C33 C34 H34 120.1 . . ?
C36 C35 C34 118.8(5) . . ?
C36 C35 H35 120.6 . . ?
C34 C35 H35 120.6 . . ?
C35 C36 C37 118.6(5) . . ?
C35 C36 H36 120.7 . . ?
C37 C36 H36 120.7 . . ?
N3 C37 C36 123.6(5) . . ?
N3 C37 H37 118.2 . . ?
C36 C37 H37 118.2 . . ?
N4 C38 C39 121.5(4) . . ?
N4 C38 C25 115.2(4) . . ?
C39 C38 C25 123.3(4) . . ?
C40 C39 C38 119.3(5) . . ?
C40 C39 H39 120.3 . . ?
C38 C39 H39 120.3 . . ?
C41 C40 C39 119.5(5) . . ?
C41 C40 H40 120.3 . . ?
C39 C40 H40 120.3 . . ?
C42 C41 C40 117.8(4) . . ?
C42 C41 H41 121.1 . . ?
C40 C41 H41 121.1 . . ?
N4 C42 C41 124.0(5) . . ?
N4 C42 H42 118.0 . . ?
C41 C42 H42 118.0 . . ?
C44 C43 C48 119.3(4) . . ?
C44 C43 P2 121.0(4) . . ?
C48 C43 P2 119.7(4) . . ?
C45 C44 C43 120.8(4) . . ?
C45 C44 H44 119.6 . . ?
C43 C44 H44 119.6 . . ?
C44 C45 C46 119.5(5) . . ?
C44 C45 H45 120.2 . . ?
C46 C45 H45 120.2 . . ?
C47 C46 C45 120.0(5) . . ?
C47 C46 H46 120.0 . . ?
C45 C46 H46 120.0 . . ?
C46 C47 C48 120.3(5) . . ?
C46 C47 H47 119.8 . . ?
C48 C47 H47 119.8 . . ?
C43 C48 C47 120.1(5) . . ?
C43 C48 H48 120.0 . . ?
C47 C48 H48 120.0 . . ?

loop_
_geom_bond_atom_site_label_1
_geom_bond_atom_site_label_2
_geom_bond_distance
_geom_bond_site_symmetry_2
_geom_bond_publ_flag
Tl1 N4 2.755(4) . ?
Tl1 N2 2.790(4) . ?
Tl1 P1 3.0819(11) . ?
Tl1 P2 3.2349(11) . ?
Tl2 N3 2.731(4) . ?
Tl2 N1 2.785(4) 1_665 ?
Tl2 N1 13.594(4) . ?
P1 C1 1.793(4) . ?
P1 C8 1.802(4) . ?
P1 C19 1.821(5) . ?
P2 C25 1.808(5) . ?
P2 C32 1.816(4) . ?
P2 C43 1.837(5) . ?
P3 F6 1.537(5) . ?
P3 F2 1.560(6) . ?
P3 F5 1.577(4) . ?
P3 F3 1.596(5) . ?
P3 F1 1.609(4) . ?
P3 F4 1.640(6) . ?
P4 F12 1.554(5) . ?
P4 F9 1.580(4) . ?
P4 F10 1.587(4) . ?
P4 F11 1.591(5) . ?
P4 F7 1.602(4) . ?
P4 F8 1.603(4) . ?
N1 C13 1.341(6) . ?
N1 C9 1.344(6) . ?
N1 Tl2 2.785(4) 1_445 ?
N2 C18 1.346(6) . ?
N2 C14 1.356(6) . ?
N3 C33 1.339(6) . ?
N3 C37 1.349(6) . ?
N4 C42 1.350(6) . ?
N4 C38 1.352(6) . ?
C1 C2 1.356(6) . ?
C1 C14 1.467(6) . ?
C2 C7 1.458(6) . ?
C2 C3 1.522(6) . ?
C3 C4 1.525(7) . ?
C3 H3A 0.9900 . ?
C3 H3B 0.9900 . ?
C4 C5 1.525(7) . ?
C4 H4A 0.9900 . ?
C4 H4B 0.9900 . ?
C5 C6 1.527(7) . ?
C5 H5A 0.9900 . ?
C5 H5B 0.9900 . ?
C6 C7 1.515(6) . ?
C6 H6A 0.9900 . ?
C6 H6B 0.9900 . ?
C7 C8 1.368(6) . ?
C8 C9 1.470(6) . ?
C9 C10 1.411(7) . ?
C10 C11 1.377(6) . ?
C10 H10 0.9500 . ?
C11 C12 1.377(8) . ?
C11 H11 0.9500 . ?
C12 C13 1.382(8) . ?
C12 H12 0.9500 . ?
C13 H13 0.9500 . ?
C14 C15 1.395(6) . ?
C15 C16 1.392(7) . ?
C15 H15 0.9500 . ?
C16 C17 1.382(7) . ?
C16 H16 0.9500 . ?
C17 C18 1.385(7) . ?
C17 H17 0.9500 . ?
C18 H18 0.9500 . ?
C19 C24 1.386(6) . ?
C19 C20 1.403(7) . ?
C20 C21 1.372(8) . ?
C20 H20 0.9500 . ?
C21 C22 1.384(9) . ?
C21 H21 0.9500 . ?
C22 C23 1.374(9) . ?
C22 H22 0.9500 . ?
C23 C24 1.382(8) . ?
C23 H23 0.9500 . ?
C24 H24 0.9500 . ?
C25 C26 1.354(6) . ?
C25 C38 1.471(6) . ?
C26 C31 1.468(6) . ?
C26 C27 1.503(6) . ?
C27 C28 1.528(7) . ?
C27 H27A 0.9900 . ?
C27 H27B 0.9900 . ?
C28 C29 1.533(7) . ?
C28 H28A 0.9900 . ?
C28 H28B 0.9900 . ?
C29 C30 1.519(7) . ?
C29 H29A 0.9900 . ?
C29 H29B 0.9900 . ?
C30 C31 1.515(6) . ?
C30 H30A 0.9900 . ?
C30 H30B 0.9900 . ?
C31 C32 1.350(7) . ?
C32 C33 1.484(6) . ?
C33 C34 1.397(7) . ?
C34 C35 1.388(7) . ?
C34 H34 0.9500 . ?
C35 C36 1.373(8) . ?
C35 H35 0.9500 . ?
C36 C37 1.374(8) . ?
C36 H36 0.9500 . ?
C37 H37 0.9500 . ?
C38 C39 1.391(7) . ?
C39 C40 1.386(7) . ?
C39 H39 0.9500 . ?
C40 C41 1.384(8) . ?
C40 H40 0.9500 . ?
C41 C42 1.374(8) . ?
C41 H41 0.9500 . ?
C42 H42 0.9500 . ?
C43 C44 1.388(7) . ?
C43 C48 1.389(7) . ?
C44 C45 1.387(7) . ?
C44 H44 0.9500 . ?
C45 C46 1.390(8) . ?
C45 H45 0.9500 . ?
C46 C47 1.380(8) . ?
C46 H46 0.9500 . ?
C47 C48 1.389(7) . ?
C47 H47 0.9500 . ?
C48 H48 0.9500 . ?

loop_
_geom_hbond_atom_site_label_D
_geom_hbond_atom_site_label_H
_geom_hbond_atom_site_label_A
_geom_hbond_distance_DH
_geom_hbond_distance_HA
_geom_hbond_distance_DA
_geom_hbond_angle_DHA
_geom_hbond_site_symmetry_A
_geom_hbond_publ_flag
C5 H5A F1 0.9900 2.5500 3.338(7) 136.00 1_455 yes
C16 H16 F3 0.9500 2.4600 3.218(8) 137.00 2_675 yes
C24 H24 F4 0.9500 2.5000 3.290(7) 140.00 . yes
C30 H30B N3 0.9900 2.6000 3.229(7) 122.00 . yes
C34 H34 P2 0.9500 2.8300 3.193(6) 104.00 . yes
C42 H42 F9 0.9500 2.4700 3.340(6) 152.00 . yes
C46 H46 F7 0.9500 2.5400 3.279(7) 134.00 2_776 yes

loop_
_geom_torsion_atom_site_label_1
_geom_torsion_atom_site_label_2
_geom_torsion_atom_site_label_3
_geom_torsion_atom_site_label_4
_geom_torsion
_geom_torsion_site_symmetry_1
_geom_torsion_site_symmetry_2
_geom_torsion_site_symmetry_3
_geom_torsion_site_symmetry_4
_geom_torsion_publ_flag
N4 Tl1 P1 C1 65.03(17) . . . . ?
N2 Tl1 P1 C1 -32.98(17) . . . . ?
P2 Tl1 P1 C1 18.69(16) . . . . ?
N4 Tl1 P1 C8 -34.3(2) . . . . ?
N2 Tl1 P1 C8 -132.3(2) . . . . ?
P2 Tl1 P1 C8 -80.6(2) . . . . ?
N4 Tl1 P1 C19 173.66(17) . . . . ?
N2 Tl1 P1 C19 75.64(17) . . . . ?
P2 Tl1 P1 C19 127.32(15) . . . . ?
N4 Tl1 P2 C25 -30.34(17) . . . . ?
N2 Tl1 P2 C25 67.79(17) . . . . ?
P1 Tl1 P2 C25 22.37(15) . . . . ?
N4 Tl1 P2 C32 -124.4(2) . . . . ?
N2 Tl1 P2 C32 -26.3(2) . . . . ?
P1 Tl1 P2 C32 -71.7(2) . . . . ?
N4 Tl1 P2 C43 75.23(19) . . . . ?
N2 Tl1 P2 C43 173.36(19) . . . . ?
P1 Tl1 P2 C43 127.94(17) . . . . ?
N3 Tl2 N1 C13 82.3(5) . . . . ?
N1 Tl2 N1 C13 22.1(6) 1_665 . . . ?
N3 Tl2 N1 C9 41.0(5) . . . . ?
N1 Tl2 N1 C9 -19.2(5) 1_665 . . . ?
N3 Tl2 N1 Tl2 -119.75(14) . . . 1_445 ?
N1 Tl2 N1 Tl2 180.0 1_665 . . 1_445 ?
N4 Tl1 N2 C18 126.8(3) . . . . ?
P1 Tl1 N2 C18 -160.4(3) . . . . ?
P2 Tl1 N2 C18 66.5(3) . . . . ?
N4 Tl1 N2 C14 -39.8(3) . . . . ?
P1 Tl1 N2 C14 33.0(3) . . . . ?
P2 Tl1 N2 C14 -100.1(3) . . . . ?
N1 Tl2 N3 C33 101.0(4) 1_665 . . . ?
N1 Tl2 N3 C33 -20.2(4) . . . . ?
N1 Tl2 N3 C37 -57.6(3) 1_665 . . . ?
N1 Tl2 N3 C37 -178.9(4) . . . . ?
N2 Tl1 N4 C42 127.5(3) . . . . ?
P1 Tl1 N4 C42 67.6(3) . . . . ?
P2 Tl1 N4 C42 -160.1(3) . . . . ?
N2 Tl1 N4 C38 -46.1(4) . . . . ?
P1 Tl1 N4 C38 -106.1(4) . . . . ?
P2 Tl1 N4 C38 26.2(3) . . . . ?
C8 P1 C1 C2 6.0(4) . . . . ?
C19 P1 C1 C2 113.8(4) . . . . ?
Tl1 P1 C1 C2 -128.7(3) . . . . ?
C8 P1 C1 C14 -177.2(4) . . . . ?
C19 P1 C1 C14 -69.4(4) . . . . ?
Tl1 P1 C1 C14 48.1(4) . . . . ?
C14 C1 C2 C7 -178.1(5) . . . . ?
P1 C1 C2 C7 -1.9(5) . . . . ?
C14 C1 C2 C3 3.7(8) . . . . ?
P1 C1 C2 C3 180.0(4) . . . . ?
C1 C2 C3 C4 -153.4(5) . . . . ?
C7 C2 C3 C4 28.6(6) . . . . ?
C2 C3 C4 C5 -52.4(6) . . . . ?
C3 C4 C5 C6 64.7(6) . . . . ?
C4 C5 C6 C7 -50.1(6) . . . . ?
C1 C2 C7 C8 -5.1(6) . . . . ?
C3 C2 C7 C8 173.1(4) . . . . ?
C1 C2 C7 C6 165.5(4) . . . . ?
C3 C2 C7 C6 -16.2(6) . . . . ?
C5 C6 C7 C8 -163.7(4) . . . . ?
C5 C6 C7 C2 26.6(6) . . . . ?
C2 C7 C8 C9 179.9(4) . . . . ?
C6 C7 C8 C9 9.6(8) . . . . ?
C2 C7 C8 P1 9.4(5) . . . . ?
C6 C7 C8 P1 -160.9(4) . . . . ?
C1 P1 C8 C7 -8.7(3) . . . . ?
C19 P1 C8 C7 -113.4(3) . . . . ?
Tl1 P1 C8 C7 93.1(3) . . . . ?
C1 P1 C8 C9 179.8(4) . . . . ?
C19 P1 C8 C9 75.1(4) . . . . ?
Tl1 P1 C8 C9 -78.5(4) . . . . ?
C13 N1 C9 C10 0.1(7) . . . . ?
Tl2 N1 C9 C10 -176.0(3) 1_445 . . . ?
Tl2 N1 C9 C10 155.9(7) . . . . ?
C13 N1 C9 C8 178.5(4) . . . . ?
Tl2 N1 C9 C8 2.3(7) 1_445 . . . ?
Tl2 N1 C9 C8 -25.8(3) . . . . ?
C7 C8 C9 N1 46.8(7) . . . . ?
P1 C8 C9 N1 -143.7(4) . . . . ?
C7 C8 C9 C10 -134.8(5) . . . . ?
P1 C8 C9 C10 34.7(6) . . . . ?
N1 C9 C10 C11 -1.4(7) . . . . ?
C8 C9 C10 C11 -179.8(4) . . . . ?
C9 C10 C11 C12 2.1(7) . . . . ?
C10 C11 C12 C13 -1.4(7) . . . . ?
C9 N1 C13 C12 0.5(8) . . . . ?
Tl2 N1 C13 C12 177.9(4) 1_445 . . . ?
Tl2 N1 C13 C12 -23.9(9) . . . . ?
C11 C12 C13 N1 0.1(8) . . . . ?
C18 N2 C14 C15 1.5(7) . . . . ?
Tl1 N2 C14 C15 167.4(3) . . . . ?
C18 N2 C14 C1 178.0(4) . . . . ?
Tl1 N2 C14 C1 -16.1(5) . . . . ?
C2 C1 C14 N2 147.6(5) . . . . ?
P1 C1 C14 N2 -28.4(5) . . . . ?
C2 C1 C14 C15 -36.0(8) . . . . ?
P1 C1 C14 C15 148.0(4) . . . . ?
N2 C14 C15 C16 -2.3(7) . . . . ?
C1 C14 C15 C16 -178.4(4) . . . . ?
C14 C15 C16 C17 1.1(7) . . . . ?
C15 C16 C17 C18 0.7(7) . . . . ?
C14 N2 C18 C17 0.4(7) . . . . ?
Tl1 N2 C18 C17 -167.2(4) . . . . ?
C16 C17 C18 N2 -1.5(8) . . . . ?
C1 P1 C19 C24 122.6(4) . . . . ?
C8 P1 C19 C24 -141.5(3) . . . . ?
Tl1 P1 C19 C24 17.8(4) . . . . ?
C1 P1 C19 C20 -56.3(4) . . . . ?
C8 P1 C19 C20 39.6(4) . . . . ?
Tl1 P1 C19 C20 -161.1(3) . . . . ?
C24 C19 C20 C21 3.2(7) . . . . ?
P1 C19 C20 C21 -177.9(4) . . . . ?
C19 C20 C21 C22 -1.3(7) . . . . ?
C20 C21 C22 C23 -2.3(8) . . . . ?
C21 C22 C23 C24 3.8(8) . . . . ?
C22 C23 C24 C19 -1.8(7) . . . . ?
C20 C19 C24 C23 -1.7(6) . . . . ?
P1 C19 C24 C23 179.4(3) . . . . ?
C32 P2 C25 C26 0.7(4) . . . . ?
C43 P2 C25 C26 104.0(4) . . . . ?
Tl1 P2 C25 C26 -130.7(3) . . . . ?
C32 P2 C25 C38 -179.5(4) . . . . ?
C43 P2 C25 C38 -76.3(4) . . . . ?
Tl1 P2 C25 C38 49.1(4) . . . . ?
C38 C25 C26 C31 -177.3(4) . . . . ?
P2 C25 C26 C31 2.5(5) . . . . ?
C38 C25 C26 C27 2.6(8) . . . . ?
P2 C25 C26 C27 -177.7(4) . . . . ?
C25 C26 C27 C28 -156.7(5) . . . . ?
C31 C26 C27 C28 23.1(6) . . . . ?
C26 C27 C28 C29 -48.6(6) . . . . ?
C27 C28 C29 C30 63.5(6) . . . . ?
C28 C29 C30 C31 -50.7(6) . . . . ?
C25 C26 C31 C32 -5.8(6) . . . . ?
C27 C26 C31 C32 174.3(4) . . . . ?
C25 C26 C31 C30 168.9(4) . . . . ?
C27 C26 C31 C30 -11.0(7) . . . . ?
C29 C30 C31 C32 -161.3(5) . . . . ?
C29 C30 C31 C26 24.7(6) . . . . ?
C26 C31 C32 C33 176.9(4) . . . . ?
C30 C31 C32 C33 2.6(8) . . . . ?
C26 C31 C32 P2 6.1(5) . . . . ?
C30 C31 C32 P2 -168.2(4) . . . . ?
C25 P2 C32 C31 -3.9(4) . . . . ?
C43 P2 C32 C31 -105.1(4) . . . . ?
Tl1 P2 C32 C31 91.5(4) . . . . ?
C25 P2 C32 C33 -175.8(4) . . . . ?
C43 P2 C32 C33 83.0(4) . . . . ?
Tl1 P2 C32 C33 -80.4(4) . . . . ?
C37 N3 C33 C34 0.8(7) . . . . ?
Tl2 N3 C33 C34 -155.8(4) . . . . ?
C37 N3 C33 C32 178.5(4) . . . . ?
Tl2 N3 C33 C32 21.9(6) . . . . ?
C31 C32 C33 N3 44.2(7) . . . . ?
P2 C32 C33 N3 -145.7(4) . . . . ?
C31 C32 C33 C34 -138.0(5) . . . . ?
P2 C32 C33 C34 32.1(6) . . . . ?
N3 C33 C34 C35 -1.1(7) . . . . ?
C32 C33 C34 C35 -178.8(5) . . . . ?
C33 C34 C35 C36 1.0(8) . . . . ?
C34 C35 C36 C37 -0.5(8) . . . . ?
C33 N3 C37 C36 -0.3(8) . . . . ?
Tl2 N3 C37 C36 162.1(4) . . . . ?
C35 C36 C37 N3 0.1(8) . . . . ?
C42 N4 C38 C39 1.1(7) . . . . ?
Tl1 N4 C38 C39 174.6(3) . . . . ?
C42 N4 C38 C25 -180.0(4) . . . . ?
Tl1 N4 C38 C25 -6.5(6) . . . . ?
C26 C25 C38 N4 142.3(5) . . . . ?
P2 C25 C38 N4 -37.4(5) . . . . ?
C26 C25 C38 C39 -38.8(8) . . . . ?
P2 C25 C38 C39 141.5(4) . . . . ?
N4 C38 C39 C40 -1.2(7) . . . . ?
C25 C38 C39 C40 180.0(5) . . . . ?
C38 C39 C40 C41 -0.4(8) . . . . ?
C39 C40 C41 C42 1.9(7) . . . . ?
C38 N4 C42 C41 0.5(7) . . . . ?
Tl1 N4 C42 C41 -173.9(4) . . . . ?
C40 C41 C42 N4 -2.1(8) . . . . ?
C25 P2 C43 C44 -43.7(4) . . . . ?
C32 P2 C43 C44 49.5(4) . . . . ?
Tl1 P2 C43 C44 -145.5(3) . . . . ?
C25 P2 C43 C48 136.8(4) . . . . ?
C32 P2 C43 C48 -130.1(4) . . . . ?
Tl1 P2 C43 C48 34.9(4) . . . . ?
C48 C43 C44 C45 1.2(7) . . . . ?
P2 C43 C44 C45 -178.4(4) . . . . ?
C43 C44 C45 C46 -0.5(7) . . . . ?
C44 C45 C46 C47 -0.1(7) . . . . ?
C45 C46 C47 C48 -0.1(8) . . . . ?
C44 C43 C48 C47 -1.3(7) . . . . ?
P2 C43 C48 C47 178.2(4) . . . . ?
C46 C47 C48 C43 0.8(7) . . . . ?
